data_4001964
loop_
_publ_author_name
'Ding, Lin'
'Li, Hai-Bin'
'Lei, Ting'
'Ying, Han-Ze'
'Wang, Rui-Bo'
'Zhou, Yan'
'Su, Zhong-Min'
'Pei, Jian'

_publ_section_title
;
 Alkylene-Chain Effect on Microwire Growth and Crystal Packing of
 \p-Moieties
;
_journal_issue 10
_journal_name_full 'Chemistry of Materials'
_journal_page_first 1944
_journal_paper_doi 10.1021/cm300747v
_journal_volume 24
_journal_year 2012
_chemical_formula_sum 'C72 H52 Cl12 N2 O8'
_chemical_formula_weight 1498.56
_chemical_name_systematic
; 
 ? 
;
_space_group_IT_number 14
_symmetry_cell_setting monoclinic
_symmetry_space_group_name_Hall '-P 2ybc'
_symmetry_space_group_name_H-M 'P 1 21/c 1'
_atom_sites_solution_hydrogens geom
_atom_sites_solution_primary direct
_atom_sites_solution_secondary difmap
_audit_creation_method SHELXL-97
_cell_angle_alpha 90.00
_cell_angle_beta 94.415(4)
_cell_angle_gamma 90.00
_cell_formula_units_Z 2
_cell_length_a 14.759(4)
_cell_length_b 22.637(6)
_cell_length_c 10.135(3)
_cell_measurement_reflns_used 9777
_cell_measurement_temperature 113(2)
_cell_measurement_theta_max 27.9
_cell_measurement_theta_min 1.4
_cell_volume 3376.1(16)
_computing_cell_refinement CrystalClear
_computing_data_collection CrystalClear
_computing_data_reduction CrystalClear
_computing_molecular_graphics 'Bruker SHELXTL'
_computing_publication_material 'CrystalStructure 3.8'
_computing_structure_refinement 'SHELXL-97 (Sheldrick, 1997)'
_computing_structure_solution 'SHELXS-97 (Sheldrick, 1990)'
_diffrn_ambient_temperature 113(2)
_diffrn_detector_area_resol_mean 14.63
_diffrn_measured_fraction_theta_full 0.992
_diffrn_measured_fraction_theta_max 0.992
_diffrn_measurement_device_type 'Rigaku Saturn CCD area detector'
_diffrn_measurement_method '\w and \f scans'
_diffrn_radiation_monochromator multilayer
_diffrn_radiation_source 'rotating anode'
_diffrn_radiation_type MoK\a
_diffrn_radiation_wavelength 0.71073
_diffrn_reflns_av_R_equivalents 0.0433
_diffrn_reflns_av_sigmaI/netI 0.0358
_diffrn_reflns_limit_h_max 16
_diffrn_reflns_limit_h_min -17
_diffrn_reflns_limit_k_max 26
_diffrn_reflns_limit_k_min -23
_diffrn_reflns_limit_l_max 12
_diffrn_reflns_limit_l_min -12
_diffrn_reflns_number 24918
_diffrn_reflns_theta_full 25.02
_diffrn_reflns_theta_max 25.02
_diffrn_reflns_theta_min 1.38
_diffrn_standards_decay_% 0
_diffrn_standards_interval_count 0
_diffrn_standards_interval_time 0
_diffrn_standards_number 0
_exptl_absorpt_coefficient_mu 0.551
_exptl_absorpt_correction_T_max 0.9369
_exptl_absorpt_correction_T_min 0.8978
_exptl_absorpt_correction_type multi-scan
_exptl_absorpt_process_details CrystalClear
_exptl_crystal_colour Colorless
_exptl_crystal_density_diffrn 1.474
_exptl_crystal_density_method 'not measured'
_exptl_crystal_description Prism
_exptl_crystal_F_000 1532
_exptl_crystal_size_max 0.20
_exptl_crystal_size_mid 0.18
_exptl_crystal_size_min 0.12
_refine_diff_density_max 0.703
_refine_diff_density_min -0.745
_refine_diff_density_rms 0.089
_refine_ls_extinction_method none
_refine_ls_goodness_of_fit_ref 1.035
_refine_ls_hydrogen_treatment constr
_refine_ls_matrix_type full
_refine_ls_number_parameters 454
_refine_ls_number_reflns 5904
_refine_ls_number_restraints 60
_refine_ls_restrained_S_all 1.076
_refine_ls_R_factor_all 0.0997
_refine_ls_R_factor_gt 0.0888
_refine_ls_shift/su_max 0.001
_refine_ls_shift/su_mean 0.000
_refine_ls_structure_factor_coef Fsqd
_refine_ls_weighting_details 'calc w=1/[\s^2^(Fo^2^)+(0.1577P)^2^+4.1011P] where P=(Fo^2^+2Fc^2^)/3'
_refine_ls_weighting_scheme calc
_refine_ls_wR_factor_gt 0.2489
_refine_ls_wR_factor_ref 0.2612
_reflns_number_gt 5174
_reflns_number_total 5904
_reflns_threshold_expression >2sigma(I)
_cod_data_source_file DFAI-C4.cif
_cod_data_source_block m101208e1
_cod_depositor_comments
;
The following automatic conversions were performed:

'_symmetry_cell_setting' value 'Monoclinic' changed to 'monoclinic'
according to
/usr/data/users/saulius/automatic-downloads/retrospective/ACS/lib/dictionaries/cif_core.dic
dictionary named 'cif_core.dic' version 2.4.2 from
2011-04-26.

'_exptl_absorpt_correction_type' value 'MULTI-SCAN'
changed to 'multi-scan' according to
/usr/data/users/saulius/automatic-downloads/retrospective/ACS/lib/dictionaries/cif_core.dic
dictionary named 'cif_core.dic' version 2.4.2 from
2011-04-26.

'_refine_ls_hydrogen_treatment' value 'CONSTR' changed
to 'constr' according to
/usr/data/users/saulius/automatic-downloads/retrospective/ACS/lib/dictionaries/cif_core.dic
dictionary named 'cif_core.dic' version 2.4.2 from 2011-04-26.

Automatic conversion script
Id: cif_fix_values 2281 2013-09-26 08:29:07Z andrius 
;
_cod_original_cell_volume 3376.1(15)
_cod_original_sg_symbol_H-M P2(1)/c
_cod_database_code 4001964

loop_
_symmetry_equiv_pos_as_xyz
'x, y, z'
'-x, y+1/2, -z+1/2'
'-x, -y, -z'
'x, -y-1/2, z-1/2'

loop_
_atom_site_label
_atom_site_type_symbol
_atom_site_fract_x
_atom_site_fract_y
_atom_site_fract_z
_atom_site_U_iso_or_equiv
_atom_site_adp_type
_atom_site_occupancy
_atom_site_symmetry_multiplicity
_atom_site_calc_flag
_atom_site_refinement_flags
_atom_site_disorder_assembly
_atom_site_disorder_group
O1 O 0.4535(2) 0.88350(18) 0.2877(3) 0.0626(10) Uani 1 1 d . . .
O2 O 0.76894(19) 0.91084(12) 0.0256(3) 0.0434(7) Uani 1 1 d . . .
O3 O 1.01679(18) 0.83129(12) -0.1493(3) 0.0393(7) Uani 1 1 d . . .
O4 O 1.23237(19) 0.62930(13) -0.2249(3) 0.0417(7) Uani 1 1 d . . .
N1 N 0.8969(2) 0.88332(14) -0.0749(3) 0.0342(7) Uani 1 1 d . . .
C1 C 0.7568(2) 0.77450(17) 0.0833(4) 0.0300(8) Uani 1 1 d . . .
C2 C 0.7760(2) 0.71381(17) 0.0931(4) 0.0301(8) Uani 1 1 d . . .
C3 C 0.7237(3) 0.66547(17) 0.1477(4) 0.0348(9) Uani 1 1 d . . .
C4 C 0.6434(3) 0.6605(2) 0.2100(5) 0.0463(10) Uani 1 1 d . . .
H4 H 0.6099 0.6947 0.2303 0.056 Uiso 1 1 calc R . .
C5 C 0.6127(3) 0.6042(2) 0.2422(5) 0.0533(12) Uani 1 1 d . . .
H5 H 0.5583 0.6011 0.2862 0.064 Uiso 1 1 calc R . .
C6 C 0.6575(3) 0.5531(2) 0.2133(5) 0.0515(12) Uani 1 1 d . . .
H6 H 0.6336 0.5159 0.2370 0.062 Uiso 1 1 calc R . .
C7 C 0.7385(3) 0.55537(18) 0.1488(4) 0.0398(9) Uani 1 1 d . . .
C8 C 0.7911(3) 0.50831(19) 0.1063(5) 0.0476(11) Uani 1 1 d . . .
H8 H 0.7739 0.4688 0.1243 0.057 Uiso 1 1 calc R . .
C9 C 0.8666(3) 0.51847(19) 0.0395(5) 0.0452(11) Uani 1 1 d . . .
H9 H 0.9002 0.4856 0.0115 0.054 Uiso 1 1 calc R . .
C10 C 0.8969(3) 0.57602(18) 0.0103(4) 0.0400(10) Uani 1 1 d . . .
H10 H 0.9495 0.5817 -0.0367 0.048 Uiso 1 1 calc R . .
C11 C 0.8479(3) 0.62385(18) 0.0520(4) 0.0344(9) Uani 1 1 d . . .
C12 C 0.8525(3) 0.68871(17) 0.0362(4) 0.0311(8) Uani 1 1 d . . .
C13 C 0.9139(2) 0.72288(17) -0.0298(3) 0.0295(8) Uani 1 1 d . . .
C14 C 0.8930(2) 0.78271(17) -0.0405(3) 0.0309(8) Uani 1 1 d . . .
C15 C 0.8175(2) 0.80740(17) 0.0142(4) 0.0305(8) Uani 1 1 d . . .
C16 C 0.8196(3) 0.87254(18) -0.0081(4) 0.0347(9) Uani 1 1 d . . .
C17 C 0.9457(3) 0.83238(18) -0.0970(4) 0.0343(9) Uani 1 1 d . . .
C18 C 0.7698(3) 0.61234(18) 0.1191(4) 0.0369(9) Uani 1 1 d . . .
C19 C 0.6774(2) 0.80213(17) 0.1403(4) 0.0321(8) Uani 1 1 d . . .
C20 C 0.5988(3) 0.8140(4) 0.0652(5) 0.083(2) Uani 1 1 d . . .
H20 H 0.5941 0.8030 -0.0255 0.100 Uiso 1 1 calc R . .
C21 C 0.5258(4) 0.8414(4) 0.1167(6) 0.098(3) Uani 1 1 d . . .
H21 H 0.4723 0.8490 0.0612 0.117 Uiso 1 1 calc R . .
C22 C 0.5298(3) 0.8575(2) 0.2459(4) 0.0426(10) Uani 1 1 d . . .
C23 C 0.6071(3) 0.8467(3) 0.3230(5) 0.0625(15) Uani 1 1 d . . .
H23 H 0.6115 0.8579 0.4136 0.075 Uiso 1 1 calc R . .
C24 C 0.6799(3) 0.8193(3) 0.2696(5) 0.0625(15) Uani 1 1 d . . .
H24 H 0.7336 0.8121 0.3251 0.075 Uiso 1 1 calc R . .
C25 C 0.4518(4) 0.8983(3) 0.4218(5) 0.0668(15) Uani 1 1 d . . .
H25A H 0.4623 0.8627 0.4760 0.100 Uiso 1 1 calc R . .
H25B H 0.3924 0.9151 0.4375 0.100 Uiso 1 1 calc R . .
H25C H 0.4994 0.9274 0.4456 0.100 Uiso 1 1 calc R . .
C26 C 0.9965(2) 0.69680(16) -0.0838(4) 0.0308(8) Uani 1 1 d . . .
C27 C 1.0671(2) 0.67444(17) 0.0006(4) 0.0321(8) Uani 1 1 d . . .
H27 H 1.0626 0.6752 0.0936 0.039 Uiso 1 1 calc R . .
C28 C 1.1430(2) 0.65122(17) -0.0498(4) 0.0333(9) Uani 1 1 d . . .
H28 H 1.1905 0.6356 0.0086 0.040 Uiso 1 1 calc R . .
C29 C 1.1513(3) 0.65026(17) -0.1850(4) 0.0333(9) Uani 1 1 d . . .
C30 C 1.0814(3) 0.67213(19) -0.2712(4) 0.0372(9) Uani 1 1 d . . .
H30 H 1.0863 0.6711 -0.3641 0.045 Uiso 1 1 calc R . .
C31 C 1.0045(3) 0.69544(18) -0.2199(4) 0.0357(9) Uani 1 1 d . . .
H31 H 0.9567 0.7107 -0.2784 0.043 Uiso 1 1 calc R . .
C32 C 1.2414(3) 0.6228(3) -0.3607(5) 0.0630(15) Uani 1 1 d . . .
H32A H 1.1948 0.5955 -0.3986 0.095 Uiso 1 1 calc R . .
H32B H 1.3018 0.6069 -0.3743 0.095 Uiso 1 1 calc R . .
H32C H 1.2341 0.6613 -0.4043 0.095 Uiso 1 1 calc R . .
C33 C 0.9285(3) 0.94308(18) -0.1037(4) 0.0390(9) Uani 1 1 d . . .
H33A H 0.8754 0.9690 -0.1256 0.047 Uiso 1 1 calc R . .
H33B H 0.9650 0.9418 -0.1816 0.047 Uiso 1 1 calc R . .
C34 C 0.9853(3) 0.96847(18) 0.0133(4) 0.0375(9) Uani 1 1 d . . .
H34A H 1.0399 0.9436 0.0324 0.045 Uiso 1 1 calc R . .
H34B H 0.9497 0.9679 0.0921 0.045 Uiso 1 1 calc R . .
Cl1 Cl 0.39037(12) 0.52197(8) 0.44891(15) 0.0774(5) Uani 1 1 d . . .
Cl2 Cl 0.21647(11) 0.54247(8) 0.30657(16) 0.0767(5) Uani 1 1 d . . .
Cl3 Cl 0.37374(13) 0.51363(9) 0.16663(15) 0.0902(6) Uani 1 1 d . . .
C35 C 0.3185(4) 0.5025(2) 0.3116(5) 0.0606(14) Uani 1 1 d . . .
H35 H 0.3038 0.4595 0.3183 0.073 Uiso 1 1 calc R . .
Cl4 Cl 0.3572(10) 0.7236(7) 0.1347(11) 0.245(6) Uani 0.407(5) 1 d PDU A 1
Cl5 Cl 0.21846(19) 0.70675(14) 0.3038(3) 0.0382(8) Uani 0.407(5) 1 d PDU A 1
Cl6 Cl 0.4142(6) 0.7157(5) 0.4079(11) 0.192(4) Uani 0.407(5) 1 d PDU A 1
Cl4' Cl 0.4043(2) 0.68102(17) 0.2605(3) 0.0989(13) Uani 0.593(5) 1 d PDU A 2
Cl5' Cl 0.2239(6) 0.7036(4) 0.3030(11) 0.199(4) Uani 0.593(5) 1 d PDU A 2
Cl6' Cl 0.3589(2) 0.76209(14) 0.4602(3) 0.0897(11) Uani 0.593(5) 1 d PDU A 2
C36 C 0.3274(4) 0.7366(3) 0.2976(7) 0.109(3) Uani 1 1 d D . .

loop_
_atom_site_aniso_label
_atom_site_aniso_U_11
_atom_site_aniso_U_22
_atom_site_aniso_U_33
_atom_site_aniso_U_23
_atom_site_aniso_U_13
_atom_site_aniso_U_12
O1 0.0424(18) 0.104(3) 0.0430(18) -0.0051(18) 0.0122(14) 0.0309(18)
O2 0.0387(16) 0.0340(15) 0.0579(19) -0.0024(13) 0.0071(14) 0.0080(13)
O3 0.0333(15) 0.0456(17) 0.0407(16) 0.0010(12) 0.0136(12) 0.0026(12)
O4 0.0348(15) 0.0480(17) 0.0441(17) -0.0050(13) 0.0137(13) 0.0022(12)
N1 0.0322(17) 0.0301(17) 0.0410(19) 0.0028(14) 0.0075(14) 0.0008(13)
C1 0.0270(18) 0.038(2) 0.0249(18) -0.0013(15) 0.0009(14) -0.0012(15)
C2 0.0281(18) 0.037(2) 0.0250(18) -0.0025(15) -0.0010(14) 0.0006(15)
C3 0.034(2) 0.036(2) 0.034(2) 0.0007(16) 0.0024(16) -0.0024(16)
C4 0.044(2) 0.049(3) 0.047(3) -0.001(2) 0.013(2) -0.001(2)
C5 0.051(3) 0.051(3) 0.060(3) 0.000(2) 0.021(2) -0.010(2)
C6 0.056(3) 0.043(3) 0.056(3) 0.008(2) 0.007(2) -0.009(2)
C7 0.041(2) 0.038(2) 0.040(2) 0.0019(17) -0.0017(18) -0.0091(18)
C8 0.051(3) 0.033(2) 0.058(3) -0.0009(19) -0.003(2) -0.0018(19)
C9 0.042(2) 0.037(2) 0.055(3) -0.0075(19) -0.004(2) 0.0029(18)
C10 0.036(2) 0.038(2) 0.045(2) -0.0034(18) -0.0026(18) 0.0049(17)
C11 0.033(2) 0.039(2) 0.031(2) 0.0003(16) -0.0039(16) 0.0021(16)
C12 0.0326(19) 0.035(2) 0.0255(18) -0.0022(15) -0.0011(15) 0.0036(16)
C13 0.0281(18) 0.036(2) 0.0235(18) -0.0040(14) -0.0019(14) 0.0045(15)
C14 0.0294(19) 0.038(2) 0.0248(18) -0.0033(15) 0.0002(15) 0.0011(15)
C15 0.0274(18) 0.035(2) 0.0291(19) -0.0039(15) 0.0002(14) 0.0040(15)
C16 0.0293(19) 0.039(2) 0.036(2) -0.0016(16) 0.0013(16) 0.0016(17)
C17 0.034(2) 0.040(2) 0.0279(19) -0.0007(16) -0.0011(16) -0.0006(16)
C18 0.036(2) 0.042(2) 0.032(2) -0.0014(17) -0.0008(16) -0.0005(17)
C19 0.0285(19) 0.038(2) 0.0297(19) -0.0014(16) 0.0050(15) 0.0038(15)
C20 0.040(3) 0.174(7) 0.034(3) -0.030(3) -0.005(2) 0.041(3)
C21 0.049(3) 0.202(8) 0.041(3) -0.022(4) -0.003(2) 0.057(4)
C22 0.032(2) 0.057(3) 0.039(2) 0.0000(19) 0.0073(17) 0.0099(19)
C23 0.042(3) 0.110(4) 0.036(2) -0.022(3) -0.001(2) 0.023(3)
C24 0.039(2) 0.115(5) 0.032(2) -0.014(3) -0.0049(19) 0.031(3)
C25 0.048(3) 0.100(4) 0.054(3) -0.021(3) 0.014(2) 0.014(3)
C26 0.0324(19) 0.032(2) 0.0278(19) -0.0001(15) 0.0026(15) 0.0023(15)
C27 0.0319(19) 0.042(2) 0.0227(18) -0.0001(15) 0.0039(15) 0.0057(16)
C28 0.0280(19) 0.039(2) 0.033(2) 0.0047(16) 0.0009(15) 0.0011(16)
C29 0.034(2) 0.030(2) 0.038(2) -0.0042(15) 0.0115(16) -0.0023(15)
C30 0.040(2) 0.048(2) 0.0238(18) -0.0039(16) 0.0069(16) -0.0013(18)
C31 0.037(2) 0.043(2) 0.0268(19) -0.0014(16) -0.0005(16) 0.0029(17)
C32 0.044(3) 0.093(4) 0.055(3) -0.024(3) 0.023(2) -0.002(3)
C33 0.038(2) 0.035(2) 0.044(2) 0.0050(17) 0.0035(18) 0.0006(17)
C34 0.034(2) 0.034(2) 0.044(2) 0.0073(17) 0.0047(17) 0.0021(16)
Cl1 0.0812(10) 0.0910(11) 0.0592(9) 0.0002(7) 0.0009(7) -0.0078(8)
Cl2 0.0758(10) 0.0833(11) 0.0716(10) 0.0050(7) 0.0098(8) 0.0017(8)
Cl3 0.0966(12) 0.1216(15) 0.0564(9) 0.0056(8) 0.0313(8) -0.0255(10)
C35 0.070(3) 0.059(3) 0.056(3) -0.003(2) 0.023(3) -0.015(3)
Cl4 0.234(9) 0.255(9) 0.254(10) -0.007(8) 0.069(8) -0.028(7)
Cl5 0.0327(14) 0.0315(15) 0.0487(17) -0.0057(12) -0.0075(12) 0.0064(11)
Cl6 0.165(6) 0.184(6) 0.223(7) 0.000(6) -0.018(6) 0.014(5)
Cl4' 0.0820(19) 0.134(3) 0.083(2) 0.0258(18) 0.0252(15) 0.0509(18)
Cl5' 0.190(6) 0.195(7) 0.209(7) 0.004(5) -0.010(6) -0.003(5)
Cl6' 0.088(2) 0.091(2) 0.089(2) -0.0092(15) -0.0043(15) 0.0020(16)
C36 0.067(4) 0.120(7) 0.138(7) -0.024(5) -0.002(4) 0.007(4)

loop_
_atom_type_symbol
_atom_type_description
_atom_type_scat_dispersion_real
_atom_type_scat_dispersion_imag
_atom_type_scat_source
C C 0.0033 0.0016 'International Tables Vol C Tables 4.2.6.8 and 6.1.1.4'
H H 0.0000 0.0000 'International Tables Vol C Tables 4.2.6.8 and 6.1.1.4'
N N 0.0061 0.0033 'International Tables Vol C Tables 4.2.6.8 and 6.1.1.4'
O O 0.0106 0.0060 'International Tables Vol C Tables 4.2.6.8 and 6.1.1.4'
Cl Cl 0.1484 0.1585 'International Tables Vol C Tables 4.2.6.8 and 6.1.1.4'

loop_
_geom_angle_atom_site_label_1
_geom_angle_atom_site_label_2
_geom_angle_atom_site_label_3
_geom_angle
_geom_angle_site_symmetry_1
_geom_angle_site_symmetry_3
C22 O1 C25 118.7(4) . .
C29 O4 C32 118.4(3) . .
C17 N1 C16 112.8(3) . .
C17 N1 C33 123.9(3) . .
C16 N1 C33 122.9(3) . .
C15 C1 C2 115.1(3) . .
C15 C1 C19 121.8(3) . .
C2 C1 C19 123.1(3) . .
C1 C2 C12 121.5(3) . .
C1 C2 C3 130.2(3) . .
C12 C2 C3 108.1(3) . .
C4 C3 C18 117.6(4) . .
C4 C3 C2 136.2(4) . .
C18 C3 C2 106.2(3) . .
C3 C4 C5 118.8(4) . .
C3 C4 H4 120.6 . .
C5 C4 H4 120.6 . .
C6 C5 C4 123.1(4) . .
C6 C5 H5 118.4 . .
C4 C5 H5 118.4 . .
C5 C6 C7 120.5(4) . .
C5 C6 H6 119.7 . .
C7 C6 H6 119.7 . .
C8 C7 C6 128.6(4) . .
C8 C7 C18 115.5(4) . .
C6 C7 C18 115.9(4) . .
C9 C8 C7 121.0(4) . .
C9 C8 H8 119.5 . .
C7 C8 H8 119.5 . .
C8 C9 C10 122.7(4) . .
C8 C9 H9 118.7 . .
C10 C9 H9 118.7 . .
C11 C10 C9 118.4(4) . .
C11 C10 H10 120.8 . .
C9 C10 H10 120.8 . .
C10 C11 C18 117.9(4) . .
C10 C11 C12 135.5(4) . .
C18 C11 C12 106.4(3) . .
C13 C12 C2 122.4(3) . .
C13 C12 C11 129.5(3) . .
C2 C12 C11 108.0(3) . .
C14 C13 C12 115.3(3) . .
C14 C13 C26 122.5(3) . .
C12 C13 C26 122.2(3) . .
C13 C14 C15 122.5(4) . .
C13 C14 C17 129.7(3) . .
C15 C14 C17 107.6(3) . .
C1 C15 C14 123.2(4) . .
C1 C15 C16 128.7(3) . .
C14 C15 C16 107.9(3) . .
O2 C16 N1 124.0(4) . .
O2 C16 C15 130.1(4) . .
N1 C16 C15 105.9(3) . .
O3 C17 N1 124.4(4) . .
O3 C17 C14 129.9(4) . .
N1 C17 C14 105.7(3) . .
C11 C18 C7 124.5(4) . .
C11 C18 C3 111.4(4) . .
C7 C18 C3 124.0(4) . .
C20 C19 C24 116.1(4) . .
C20 C19 C1 122.0(4) . .
C24 C19 C1 121.9(3) . .
C19 C20 C21 122.2(4) . .
C19 C20 H20 118.9 . .
C21 C20 H20 118.9 . .
C22 C21 C20 120.6(5) . .
C22 C21 H21 119.7 . .
C20 C21 H21 119.7 . .
C23 C22 C21 118.7(4) . .
C23 C22 O1 125.2(4) . .
C21 C22 O1 116.1(4) . .
C22 C23 C24 120.0(4) . .
C22 C23 H23 120.0 . .
C24 C23 H23 120.0 . .
C19 C24 C23 122.5(4) . .
C19 C24 H24 118.7 . .
C23 C24 H24 118.7 . .
O1 C25 H25A 109.5 . .
O1 C25 H25B 109.5 . .
H25A C25 H25B 109.5 . .
O1 C25 H25C 109.5 . .
H25A C25 H25C 109.5 . .
H25B C25 H25C 109.5 . .
C27 C26 C31 118.9(3) . .
C27 C26 C13 120.7(3) . .
C31 C26 C13 120.3(3) . .
C28 C27 C26 120.3(3) . .
C28 C27 H27 119.8 . .
C26 C27 H27 119.8 . .
C27 C28 C29 120.7(3) . .
C27 C28 H28 119.6 . .
C29 C28 H28 119.6 . .
O4 C29 C28 116.1(3) . .
O4 C29 C30 123.9(3) . .
C28 C29 C30 119.9(3) . .
C31 C30 C29 119.2(3) . .
C31 C30 H30 120.4 . .
C29 C30 H30 120.4 . .
C30 C31 C26 120.9(4) . .
C30 C31 H31 119.6 . .
C26 C31 H31 119.6 . .
O4 C32 H32A 109.5 . .
O4 C32 H32B 109.5 . .
H32A C32 H32B 109.5 . .
O4 C32 H32C 109.5 . .
H32A C32 H32C 109.5 . .
H32B C32 H32C 109.5 . .
N1 C33 C34 111.1(3) . .
N1 C33 H33A 109.4 . .
C34 C33 H33A 109.4 . .
N1 C33 H33B 109.4 . .
C34 C33 H33B 109.4 . .
H33A C33 H33B 108.0 . .
C33 C34 C34 111.5(4) . 3_775
C33 C34 H34A 109.3 . .
C34 C34 H34A 109.3 3_775 .
C33 C34 H34B 109.3 . .
C34 C34 H34B 109.3 3_775 .
H34A C34 H34B 108.0 . .
Cl1 C35 Cl3 109.9(3) . .
Cl1 C35 Cl2 111.2(3) . .
Cl3 C35 Cl2 110.8(3) . .
Cl1 C35 H35 108.3 . .
Cl3 C35 H35 108.3 . .
Cl2 C35 H35 108.3 . .
Cl6 C36 Cl5' 119.2(7) . .
Cl6 C36 Cl5 121.1(6) . .
Cl5' C36 Cl5 3.3(4) . .
Cl6 C36 Cl4' 58.3(5) . .
Cl5' C36 Cl4' 106.7(5) . .
Cl5 C36 Cl4' 110.0(4) . .
Cl6 C36 Cl4 109.7(7) . .
Cl5' C36 Cl4 104.2(7) . .
Cl5 C36 Cl4 105.4(6) . .
Cl4' C36 Cl4 57.8(6) . .
Cl6 C36 Cl6' 49.5(4) . .
Cl5' C36 Cl6' 106.5(5) . .
Cl5 C36 Cl6' 105.6(4) . .
Cl4' C36 Cl6' 107.7(4) . .
Cl4 C36 Cl6' 148.9(6) . .

loop_
_geom_bond_atom_site_label_1
_geom_bond_atom_site_label_2
_geom_bond_distance
_geom_bond_site_symmetry_2
O1 C22 1.367(5) .
O1 C25 1.402(6) .
O2 C16 1.212(5) .
O3 C17 1.212(5) .
O4 C29 1.377(5) .
O4 C32 1.401(6) .
N1 C17 1.386(5) .
N1 C16 1.392(5) .
N1 C33 1.467(5) .
C1 C15 1.395(5) .
C1 C2 1.405(5) .
C1 C19 1.485(5) .
C2 C12 1.425(5) .
C2 C3 1.472(5) .
C3 C4 1.389(6) .
C3 C18 1.423(6) .
C4 C5 1.400(7) .
C4 H4 0.9500 .
C5 C6 1.376(7) .
C5 H5 0.9500 .
C6 C7 1.406(6) .
C6 H6 0.9500 .
C7 C8 1.405(6) .
C7 C18 1.411(6) .
C8 C9 1.368(7) .
C8 H8 0.9500 .
C9 C10 1.416(6) .
C9 H9 0.9500 .
C10 C11 1.385(6) .
C10 H10 0.9500 .
C11 C18 1.407(6) .
C11 C12 1.479(6) .
C12 C13 1.400(5) .
C13 C14 1.391(6) .
C13 C26 1.495(5) .
C14 C15 1.398(5) .
C14 C17 1.505(5) .
C15 C16 1.493(6) .
C19 C20 1.364(6) .
C19 C24 1.365(6) .
C20 C21 1.380(7) .
C20 H20 0.9500 .
C21 C22 1.356(7) .
C21 H21 0.9500 .
C22 C23 1.355(6) .
C23 C24 1.386(6) .
C23 H23 0.9500 .
C24 H24 0.9500 .
C25 H25A 0.9800 .
C25 H25B 0.9800 .
C25 H25C 0.9800 .
C26 C27 1.392(5) .
C26 C31 1.394(5) .
C27 C28 1.372(5) .
C27 H27 0.9500 .
C28 C29 1.385(5) .
C28 H28 0.9500 .
C29 C30 1.390(6) .
C30 C31 1.389(6) .
C30 H30 0.9500 .
C31 H31 0.9500 .
C32 H32A 0.9800 .
C32 H32B 0.9800 .
C32 H32C 0.9800 .
C33 C34 1.512(6) .
C33 H33A 0.9900 .
C33 H33B 0.9900 .
C34 C34 1.522(8) 3_775
C34 H34A 0.9900 .
C34 H34B 0.9900 .
Cl1 C35 1.740(6) .
Cl2 C35 1.754(6) .
Cl3 C35 1.752(5) .
C35 H35 1.0000 .
Cl4 C36 1.766(9) .
Cl5 C36 1.749(7) .
Cl6 C36 1.701(8) .
Cl4' C36 1.755(7) .
Cl5' C36 1.705(8) .
Cl6' C36 1.774(7) .

loop_
_geom_torsion_atom_site_label_1
_geom_torsion_atom_site_label_2
_geom_torsion_atom_site_label_3
_geom_torsion_atom_site_label_4
_geom_torsion
_geom_torsion_site_symmetry_4
C15 C1 C2 C12 0.3(5) .
C19 C1 C2 C12 179.4(3) .
C15 C1 C2 C3 -174.2(4) .
C19 C1 C2 C3 5.0(6) .
C1 C2 C3 C4 -2.4(8) .
C12 C2 C3 C4 -177.5(5) .
C1 C2 C3 C18 173.8(4) .
C12 C2 C3 C18 -1.2(4) .
C18 C3 C4 C5 0.6(6) .
C2 C3 C4 C5 176.6(5) .
C3 C4 C5 C6 -1.1(8) .
C4 C5 C6 C7 0.3(8) .
C5 C6 C7 C8 -177.0(5) .
C5 C6 C7 C18 1.0(7) .
C6 C7 C8 C9 177.2(5) .
C18 C7 C8 C9 -0.7(6) .
C7 C8 C9 C10 0.6(7) .
C8 C9 C10 C11 0.3(6) .
C9 C10 C11 C18 -1.1(6) .
C9 C10 C11 C12 -175.8(4) .
C1 C2 C12 C13 1.4(5) .
C3 C2 C12 C13 177.0(3) .
C1 C2 C12 C11 -174.3(3) .
C3 C2 C12 C11 1.2(4) .
C10 C11 C12 C13 -1.0(7) .
C18 C11 C12 C13 -176.1(4) .
C10 C11 C12 C2 174.3(4) .
C18 C11 C12 C2 -0.8(4) .
C2 C12 C13 C14 -2.5(5) .
C11 C12 C13 C14 172.3(4) .
C2 C12 C13 C26 177.1(3) .
C11 C12 C13 C26 -8.1(6) .
C12 C13 C14 C15 1.9(5) .
C26 C13 C14 C15 -177.6(3) .
C12 C13 C14 C17 176.0(3) .
C26 C13 C14 C17 -3.6(6) .
C2 C1 C15 C14 -0.8(5) .
C19 C1 C15 C14 180.0(3) .
C2 C1 C15 C16 -176.6(4) .
C19 C1 C15 C16 4.2(6) .
C13 C14 C15 C1 -0.3(6) .
C17 C14 C15 C1 -175.5(3) .
C13 C14 C15 C16 176.2(3) .
C17 C14 C15 C16 1.0(4) .
C17 N1 C16 O2 177.2(4) .
C33 N1 C16 O2 4.2(6) .
C17 N1 C16 C15 -0.7(4) .
C33 N1 C16 C15 -173.7(3) .
C1 C15 C16 O2 -1.7(7) .
C14 C15 C16 O2 -178.0(4) .
C1 C15 C16 N1 176.0(4) .
C14 C15 C16 N1 -0.2(4) .
C16 N1 C17 O3 -177.4(4) .
C33 N1 C17 O3 -4.5(6) .
C16 N1 C17 C14 1.3(4) .
C33 N1 C17 C14 174.2(3) .
C13 C14 C17 O3 2.5(7) .
C15 C14 C17 O3 177.2(4) .
C13 C14 C17 N1 -176.1(4) .
C15 C14 C17 N1 -1.4(4) .
C10 C11 C18 C7 1.0(6) .
C12 C11 C18 C7 177.1(4) .
C10 C11 C18 C3 -176.2(3) .
C12 C11 C18 C3 0.0(4) .
C8 C7 C18 C11 -0.1(6) .
C6 C7 C18 C11 -178.3(4) .
C8 C7 C18 C3 176.7(4) .
C6 C7 C18 C3 -1.5(6) .
C4 C3 C18 C11 177.9(4) .
C2 C3 C18 C11 0.8(4) .
C4 C3 C18 C7 0.7(6) .
C2 C3 C18 C7 -176.4(4) .
C15 C1 C19 C20 81.0(6) .
C2 C1 C19 C20 -98.1(6) .
C15 C1 C19 C24 -96.4(5) .
C2 C1 C19 C24 84.5(6) .
C24 C19 C20 C21 -0.3(11) .
C1 C19 C20 C21 -177.9(7) .
C19 C20 C21 C22 -0.3(13) .
C20 C21 C22 C23 0.7(11) .
C20 C21 C22 O1 -179.0(7) .
C25 O1 C22 C23 -3.0(8) .
C25 O1 C22 C21 176.7(6) .
C21 C22 C23 C24 -0.5(10) .
O1 C22 C23 C24 179.2(6) .
C20 C19 C24 C23 0.5(9) .
C1 C19 C24 C23 178.1(5) .
C22 C23 C24 C19 -0.1(10) .
C14 C13 C26 C27 112.6(4) .
C12 C13 C26 C27 -66.9(5) .
C14 C13 C26 C31 -66.3(5) .
C12 C13 C26 C31 114.2(4) .
C31 C26 C27 C28 -0.3(6) .
C13 C26 C27 C28 -179.2(4) .
C26 C27 C28 C29 0.8(6) .
C32 O4 C29 C28 174.8(4) .
C32 O4 C29 C30 -8.1(6) .
C27 C28 C29 O4 176.2(3) .
C27 C28 C29 C30 -1.0(6) .
O4 C29 C30 C31 -176.2(4) .
C28 C29 C30 C31 0.8(6) .
C29 C30 C31 C26 -0.4(6) .
C27 C26 C31 C30 0.1(6) .
C13 C26 C31 C30 179.0(4) .
C17 N1 C33 C34 -88.4(5) .
C16 N1 C33 C34 83.8(5) .
N1 C33 C34 C34 -177.3(4) 3_775
